data_4070192
loop_
_publ_author_name
'Conde, Ana'
'Fandos, Rosa'
'Otero, Antonio'
'Rodr\'iguez, Ana'

_publ_section_title
;
 Synthesis and Reactivity of Tantalum Complexes Supported by the Pincer
 Ligand 2,6-Pyridinedicarboxylate. Preparation of an Unprecedented
 Water-Soluble Iminoacyl Complex
;
_journal_issue 18
_journal_name_full Organometallics
_journal_page_first 5505
_journal_paper_doi 10.1021/om900643c
_journal_volume 28
_journal_year 2009
_chemical_formula_moiety 'C37 H21 B F18 N O7 S Ta, 0.5(C2 H4 Cl4)'
_chemical_formula_sum 'C38 H23 B Cl2 F18 N O7 S Ta'
_chemical_formula_weight 1242.29
_chemical_name_systematic
;
 ?
;
_space_group_IT_number 14
_symmetry_cell_setting monoclinic
_symmetry_space_group_name_Hall '-P 2yn'
_symmetry_space_group_name_H-M 'P 1 21/n 1'
_atom_sites_solution_hydrogens geom
_atom_sites_solution_primary direct
_atom_sites_solution_secondary difmap
_audit_creation_method SHELXL-97
_cell_angle_alpha 90.00
_cell_angle_beta 97.912(2)
_cell_angle_gamma 90.00
_cell_formula_units_Z 4
_cell_length_a 11.2470(12)
_cell_length_b 11.809(3)
_cell_length_c 32.3160(18)
_cell_measurement_reflns_used 1012
_cell_measurement_temperature 180(2)
_cell_measurement_theta_max 16.99
_cell_measurement_theta_min 2.45
_cell_volume 4251.2(12)
_computing_cell_refinement 'Bruker SAINT'
_computing_data_collection 'Bruker APEX'
_computing_data_reduction 'Bruker SAINT, SADABS, XPREP'
_computing_molecular_graphics 'Bruker SHELXTL'
_computing_publication_material 'Bruker SHELXTL'
_computing_structure_refinement 'SHELXL-97 (Sheldrick, 1997)'
_computing_structure_solution 'SHELXS-97 (Sheldrick, 1990)'
_diffrn_ambient_temperature 180(2)
_diffrn_measured_fraction_theta_full 0.999
_diffrn_measured_fraction_theta_max 0.999
_diffrn_measurement_device_type 'CCD area detector'
_diffrn_measurement_method 'phi and omega scans'
_diffrn_radiation_monochromator graphite
_diffrn_radiation_source 'fine-focus sealed tube'
_diffrn_radiation_type MoK\a
_diffrn_radiation_wavelength 0.71073
_diffrn_reflns_av_R_equivalents 0.0909
_diffrn_reflns_av_sigmaI/netI 0.1253
_diffrn_reflns_limit_h_max 13
_diffrn_reflns_limit_h_min -13
_diffrn_reflns_limit_k_max 11
_diffrn_reflns_limit_k_min -14
_diffrn_reflns_limit_l_max 38
_diffrn_reflns_limit_l_min -38
_diffrn_reflns_number 26902
_diffrn_reflns_theta_full 25.00
_diffrn_reflns_theta_max 25.00
_diffrn_reflns_theta_min 2.14
_exptl_absorpt_coefficient_mu 2.890
_exptl_absorpt_correction_T_max 0.6097
_exptl_absorpt_correction_T_min 0.4489
_exptl_absorpt_correction_type multi-scan
_exptl_absorpt_process_details SADABS
_exptl_crystal_colour yellow
_exptl_crystal_density_diffrn 1.941
_exptl_crystal_density_method 'not measured'
_exptl_crystal_description block
_exptl_crystal_F_000 2416
_exptl_crystal_size_max 0.33
_exptl_crystal_size_mid 0.21
_exptl_crystal_size_min 0.19
_refine_diff_density_max 1.253
_refine_diff_density_min -1.163
_refine_diff_density_rms 0.130
_refine_ls_extinction_method none
_refine_ls_goodness_of_fit_ref 0.981
_refine_ls_hydrogen_treatment constr
_refine_ls_matrix_type full
_refine_ls_number_parameters 657
_refine_ls_number_reflns 7479
_refine_ls_number_restraints 4
_refine_ls_restrained_S_all 0.981
_refine_ls_R_factor_all 0.1088
_refine_ls_R_factor_gt 0.0438
_refine_ls_shift/su_max 0.078
_refine_ls_shift/su_mean 0.003
_refine_ls_structure_factor_coef Fsqd
_refine_ls_weighting_details 'calc w=1/[\s^2^(Fo^2^)+(0.0000P)^2^+0.0000P] where P=(Fo^2^+2Fc^2^)/3'
_refine_ls_weighting_scheme calc
_refine_ls_wR_factor_gt 0.0667
_refine_ls_wR_factor_ref 0.0835
_reflns_number_gt 3233
_reflns_number_total 7479
_reflns_threshold_expression >2sigma(I)
_cod_data_source_file om900643c_si_001.cif
_cod_data_source_block 6
_cod_original_cell_volume 4251.2(13)
_cod_original_sg_symbol_H-M P21/n
_cod_database_code 4070192

loop_
_symmetry_equiv_pos_as_xyz
'x, y, z'
'-x+1/2, y+1/2, -z+1/2'
'-x, -y, -z'
'x-1/2, -y-1/2, z-1/2'

loop_
_atom_site_label
_atom_site_type_symbol
_atom_site_fract_x
_atom_site_fract_y
_atom_site_fract_z
_atom_site_U_iso_or_equiv
_atom_site_adp_type
_atom_site_occupancy
_atom_site_symmetry_multiplicity
_atom_site_calc_flag
_atom_site_refinement_flags
_atom_site_disorder_assembly
_atom_site_disorder_group
Ta1 Ta 0.56568(3) 0.74165(3) 0.362568(10) 0.02684(11) Uani 1 1 d . . .
N1 N 0.6088(5) 0.7669(6) 0.42927(17) 0.0230(16) Uani 1 1 d . . .
O1 O 0.5023(5) 0.6076(4) 0.39022(16) 0.0358(16) Uani 1 1 d . . .
O2 O 0.4722(6) 0.5120(5) 0.44660(19) 0.065(2) Uani 1 1 d . . .
O3 O 0.6480(4) 0.9048(4) 0.37278(15) 0.0213(13) Uani 1 1 d . . .
O4 O 0.7416(5) 1.0284(4) 0.41871(15) 0.0251(14) Uani 1 1 d . . .
C1 C 0.5153(8) 0.5926(8) 0.4312(3) 0.038(2) Uani 1 1 d . . .
C2 C 0.5776(8) 0.6885(8) 0.4552(3) 0.036(2) Uani 1 1 d . . .
C3 C 0.6058(8) 0.7002(8) 0.4975(3) 0.043(3) Uani 1 1 d . . .
H3 H 0.5847 0.6428 0.5158 0.052 Uiso 1 1 calc R . .
C4 C 0.6657(8) 0.7969(8) 0.5135(3) 0.046(3) Uani 1 1 d . . .
H4 H 0.6845 0.8074 0.5428 0.055 Uiso 1 1 calc R . .
C5 C 0.6981(7) 0.8788(7) 0.4858(3) 0.036(2) Uani 1 1 d . . .
H5 H 0.7405 0.9449 0.4959 0.043 Uiso 1 1 calc R . .
C6 C 0.6670(7) 0.8613(7) 0.4435(3) 0.027(2) Uani 1 1 d . . .
C7 C 0.6884(7) 0.9373(7) 0.4086(3) 0.025(2) Uani 1 1 d . . .
C8 C 0.4169(8) 0.7158(9) 0.3020(2) 0.043(3) Uani 1 1 d . . .
C9 C 0.4872(8) 0.8099(7) 0.2945(2) 0.026(2) Uani 1 1 d . . .
C10 C 0.6033(8) 0.7697(7) 0.2911(2) 0.034(2) Uani 1 1 d . . .
C11 C 0.6048(9) 0.6516(8) 0.2965(3) 0.045(3) Uani 1 1 d . . .
C12 C 0.4871(9) 0.6202(7) 0.3044(3) 0.036(2) Uani 1 1 d . . .
C13 C 0.2857(7) 0.7192(9) 0.3042(2) 0.073(4) Uani 1 1 d . . .
H13A H 0.2426 0.6798 0.2800 0.110 Uiso 1 1 calc R . .
H13B H 0.2589 0.7982 0.3042 0.110 Uiso 1 1 calc R . .
H13C H 0.2692 0.6820 0.3299 0.110 Uiso 1 1 calc R . .
C14 C 0.4452(9) 0.9274(7) 0.2860(3) 0.062(3) Uani 1 1 d . . .
H14A H 0.4217 0.9374 0.2559 0.092 Uiso 1 1 calc R . .
H14B H 0.5101 0.9803 0.2959 0.092 Uiso 1 1 calc R . .
H14C H 0.3760 0.9423 0.3006 0.092 Uiso 1 1 calc R . .
C15 C 0.7100(8) 0.8390(8) 0.2799(3) 0.064(3) Uani 1 1 d . . .
H15A H 0.7837 0.7942 0.2858 0.096 Uiso 1 1 calc R . .
H15B H 0.7180 0.9085 0.2967 0.096 Uiso 1 1 calc R . .
H15C H 0.6962 0.8587 0.2502 0.096 Uiso 1 1 calc R . .
C16 C 0.7044(9) 0.5721(8) 0.2901(3) 0.071(4) Uani 1 1 d . . .
H16A H 0.6891 0.5397 0.2620 0.107 Uiso 1 1 calc R . .
H16B H 0.7086 0.5111 0.3108 0.107 Uiso 1 1 calc R . .
H16C H 0.7807 0.6134 0.2934 0.107 Uiso 1 1 calc R . .
C17 C 0.4478(9) 0.5020(7) 0.3100(3) 0.071(4) Uani 1 1 d . . .
H17A H 0.3764 0.5020 0.3243 0.106 Uiso 1 1 calc R . .
H17B H 0.5124 0.4599 0.3268 0.106 Uiso 1 1 calc R . .
H17C H 0.4286 0.4658 0.2826 0.106 Uiso 1 1 calc R . .
C18 C 0.7489(7) 0.6825(6) 0.3748(2) 0.037(2) Uani 1 1 d . . .
H18A H 0.7850 0.7079 0.4026 0.055 Uiso 1 1 calc R . .
H18B H 0.7947 0.7131 0.3537 0.055 Uiso 1 1 calc R . .
H18C H 0.7500 0.5996 0.3737 0.055 Uiso 1 1 calc R . .
C19 C 0.2543(9) 0.8431(9) 0.4266(3) 0.051(3) Uani 1 1 d . . .
C20 C 0.8740(7) 1.1058(7) 0.3637(2) 0.028(2) Uani 1 1 d . . .
C21 C 0.9197(8) 1.1941(7) 0.3422(3) 0.032(2) Uani 1 1 d . . .
C22 C 1.0067(8) 1.1845(8) 0.3171(3) 0.033(2) Uani 1 1 d . . .
C23 C 1.0554(8) 1.0814(8) 0.3117(3) 0.035(2) Uani 1 1 d . . .
C24 C 1.0153(8) 0.9891(8) 0.3313(3) 0.039(3) Uani 1 1 d . . .
C25 C 0.9288(8) 1.0034(7) 0.3579(3) 0.031(2) Uani 1 1 d . . .
C30 C 0.8224(7) 1.2233(7) 0.4291(2) 0.028(2) Uani 1 1 d . . .
C31 C 0.7884(8) 1.3328(8) 0.4331(3) 0.038(3) Uani 1 1 d . . .
C32 C 0.8298(9) 1.4015(8) 0.4668(3) 0.042(3) Uani 1 1 d . . .
C33 C 0.9129(9) 1.3589(8) 0.4974(3) 0.040(3) Uani 1 1 d . . .
C34 C 0.9568(8) 1.2516(9) 0.4943(2) 0.040(2) Uani 1 1 d . . .
C35 C 0.9099(8) 1.1859(8) 0.4601(3) 0.038(2) Uani 1 1 d . . .
C40 C 0.6418(7) 1.1717(6) 0.3666(2) 0.025(2) Uani 1 1 d . . .
C41 C 0.6110(8) 1.1784(7) 0.3233(3) 0.034(2) Uani 1 1 d . . .
C42 C 0.5031(8) 1.2090(7) 0.3031(2) 0.030(2) Uani 1 1 d . . .
C43 C 0.4106(7) 1.2347(7) 0.3257(3) 0.034(2) Uani 1 1 d . . .
C44 C 0.4357(7) 1.2294(7) 0.3689(3) 0.031(2) Uani 1 1 d . . .
S1 S 0.3572(2) 0.9259(2) 0.39988(8) 0.0345(6) Uani 1 1 d . . .
C45 C 0.5454(8) 1.1994(7) 0.3874(3) 0.031(2) Uani 1 1 d . . .
O5 O 0.4144(4) 0.8326(4) 0.37764(15) 0.0288(14) Uani 1 1 d . . .
O6 O 0.2812(5) 0.9965(5) 0.37148(18) 0.0451(17) Uani 1 1 d . . .
O7 O 0.4384(5) 0.9779(5) 0.43168(18) 0.0420(17) Uani 1 1 d . . .
F1 F 0.1809(5) 0.7817(5) 0.40148(17) 0.0694(19) Uani 1 1 d . . .
F2 F 0.1876(5) 0.9118(5) 0.44634(18) 0.081(2) Uani 1 1 d . . .
F3 F 0.3152(5) 0.7755(6) 0.45532(17) 0.086(2) Uani 1 1 d . . .
F21 F 0.8704(4) 1.2985(4) 0.34449(14) 0.0406(14) Uani 1 1 d . . .
F22 F 1.0467(4) 1.2757(4) 0.29793(13) 0.0497(15) Uani 1 1 d . . .
F23 F 1.1431(4) 1.0667(4) 0.28702(15) 0.0523(15) Uani 1 1 d . . .
F24 F 1.0584(4) 0.8840(4) 0.32572(16) 0.0532(16) Uani 1 1 d . . .
F25 F 0.8984(4) 0.9092(4) 0.37787(15) 0.0462(14) Uani 1 1 d . . .
F31 F 0.7078(4) 1.3830(4) 0.40399(16) 0.0470(15) Uani 1 1 d . . .
F32 F 0.7899(5) 1.5083(4) 0.46922(16) 0.0649(17) Uani 1 1 d . . .
F33 F 0.9559(5) 1.4227(5) 0.53088(15) 0.0657(17) Uani 1 1 d . . .
F34 F 1.0405(4) 1.2102(4) 0.52411(15) 0.0581(17) Uani 1 1 d . . .
F35 F 0.9570(4) 1.0810(4) 0.45901(14) 0.0459(14) Uani 1 1 d . . .
F41 F 0.6949(4) 1.1512(4) 0.29755(14) 0.0379(13) Uani 1 1 d . . .
F42 F 0.4810(4) 1.2138(4) 0.26061(14) 0.0467(14) Uani 1 1 d . . .
F43 F 0.3028(4) 1.2662(4) 0.30633(13) 0.0471(13) Uani 1 1 d . . .
F44 F 0.3472(4) 1.2582(4) 0.39077(13) 0.0466(13) Uani 1 1 d . . .
F45 F 0.5628(4) 1.1983(4) 0.42943(15) 0.0406(13) Uani 1 1 d . . .
B1 B 0.7707(9) 1.1327(8) 0.3919(3) 0.030(3) Uani 1 1 d . . .
C101 C 0.146(6) 0.467(4) 0.3835(16) 0.14(3) Uani 0.50 1 d PD A 1
H10A H 0.1912 0.5222 0.4028 0.163 Uiso 0.50 1 calc PR A 1
H10B H 0.2048 0.4345 0.3666 0.163 Uiso 0.50 1 calc PR A 1
Cl2 Cl 0.1075(6) 0.3652(6) 0.4124(2) 0.101(2) Uani 0.50 1 d PD A 1
Cl1 Cl 0.0537(10) 0.5409(10) 0.3516(4) 0.147(6) Uani 0.50 1 d PD A 1
Cl4 Cl 0.1789(18) 0.4707(13) 0.3924(5) 0.119(6) Uani 0.50 1 d PD B 2
Cl3 Cl 0.0222(6) 0.5678(7) 0.32199(18) 0.057(2) Uani 0.50 1 d PD B 2
C102 C 0.028(2) 0.522(3) 0.3744(6) 0.042(7) Uani 0.50 1 d PD B 2
H10C H -0.0315 0.4609 0.3761 0.051 Uiso 0.50 1 calc PR B 2
H10D H 0.0078 0.5858 0.3921 0.051 Uiso 0.50 1 calc PR B 2

loop_
_atom_site_aniso_label
_atom_site_aniso_U_11
_atom_site_aniso_U_22
_atom_site_aniso_U_33
_atom_site_aniso_U_23
_atom_site_aniso_U_13
_atom_site_aniso_U_12
Ta1 0.0382(2) 0.0182(2) 0.02604(18) 0.0012(2) 0.01123(13) -0.0018(2)
N1 0.034(4) 0.015(4) 0.023(4) 0.001(4) 0.014(3) 0.000(4)
O1 0.065(4) 0.019(4) 0.025(4) 0.001(3) 0.015(3) -0.018(3)
O2 0.119(7) 0.040(5) 0.041(5) 0.017(4) 0.025(4) -0.025(4)
O3 0.031(4) 0.014(3) 0.018(3) 0.004(3) -0.002(3) -0.009(3)
O4 0.041(4) 0.012(3) 0.023(3) 0.007(3) 0.009(3) -0.004(3)
C1 0.056(7) 0.028(6) 0.034(6) 0.005(5) 0.017(5) -0.008(5)
C2 0.043(6) 0.035(6) 0.029(6) 0.001(5) 0.004(5) -0.004(5)
C3 0.063(7) 0.031(6) 0.037(6) 0.008(5) 0.011(5) -0.013(5)
C4 0.077(8) 0.031(7) 0.030(6) 0.008(5) 0.012(5) -0.001(5)
C5 0.044(6) 0.026(6) 0.037(6) -0.001(5) 0.002(5) -0.009(5)
C6 0.033(6) 0.019(6) 0.029(6) 0.006(4) 0.008(4) 0.004(4)
C7 0.020(5) 0.030(6) 0.029(6) 0.002(5) 0.015(4) 0.012(4)
C8 0.050(7) 0.056(8) 0.021(5) -0.011(5) 0.000(4) -0.018(6)
C9 0.033(6) 0.013(5) 0.034(6) -0.003(4) 0.007(4) 0.000(4)
C10 0.070(7) 0.023(6) 0.010(4) -0.007(4) 0.007(4) -0.026(5)
C11 0.062(8) 0.044(7) 0.030(6) -0.005(5) 0.014(5) 0.017(6)
C12 0.054(7) 0.013(6) 0.043(6) 0.013(5) 0.015(5) -0.007(5)
C13 0.036(6) 0.138(12) 0.045(6) -0.038(7) 0.002(5) -0.025(7)
C14 0.105(10) 0.036(7) 0.042(7) 0.000(5) 0.003(6) 0.002(6)
C15 0.086(9) 0.070(9) 0.037(7) 0.009(6) 0.012(6) -0.041(7)
C16 0.108(10) 0.055(8) 0.052(8) -0.013(6) 0.016(6) 0.037(7)
C17 0.142(11) 0.017(6) 0.056(8) -0.005(5) 0.024(7) -0.028(7)
C18 0.054(6) 0.018(5) 0.041(6) -0.011(4) 0.014(5) 0.009(4)
C19 0.050(8) 0.052(8) 0.058(8) -0.007(6) 0.031(6) 0.008(6)
C20 0.037(6) 0.030(6) 0.018(5) 0.001(4) 0.004(4) -0.003(5)
C21 0.035(6) 0.020(6) 0.040(6) -0.001(5) 0.007(5) 0.005(4)
C22 0.035(6) 0.026(6) 0.038(6) 0.019(5) 0.010(5) 0.002(5)
C23 0.034(6) 0.052(7) 0.022(5) 0.006(5) 0.009(4) 0.002(5)
C24 0.037(6) 0.034(7) 0.047(7) -0.003(5) 0.012(5) 0.006(5)
C25 0.039(6) 0.016(6) 0.037(6) -0.005(5) 0.003(5) 0.003(4)
C30 0.027(5) 0.031(6) 0.027(5) 0.002(4) 0.009(4) -0.007(4)
C31 0.039(7) 0.028(6) 0.045(7) 0.012(5) 0.003(5) -0.008(5)
C32 0.058(8) 0.023(6) 0.048(7) -0.009(5) 0.015(5) -0.004(5)
C33 0.060(7) 0.037(7) 0.025(6) -0.019(5) 0.008(5) -0.023(6)
C34 0.052(6) 0.041(7) 0.026(5) -0.001(6) -0.001(4) -0.011(6)
C35 0.038(6) 0.023(6) 0.056(7) 0.003(5) 0.022(5) -0.003(5)
C40 0.040(6) 0.015(5) 0.019(5) 0.012(4) 0.003(4) -0.005(4)
C41 0.033(6) 0.018(6) 0.054(7) -0.001(5) 0.013(5) 0.006(4)
C42 0.044(6) 0.024(6) 0.022(5) -0.003(4) 0.002(4) -0.002(4)
C43 0.032(5) 0.013(5) 0.054(6) -0.002(5) -0.002(4) 0.001(4)
C44 0.036(5) 0.020(6) 0.041(5) -0.005(5) 0.017(4) -0.008(5)
S1 0.0344(15) 0.0266(15) 0.0438(16) -0.0058(13) 0.0098(12) -0.0045(12)
C45 0.037(6) 0.017(5) 0.040(6) 0.003(4) 0.008(5) 0.005(4)
O5 0.031(4) 0.029(4) 0.028(4) -0.008(3) 0.008(3) 0.001(3)
O6 0.054(4) 0.022(4) 0.058(5) 0.009(3) 0.003(3) 0.011(3)
O7 0.041(4) 0.037(4) 0.049(4) -0.019(3) 0.010(3) -0.002(3)
F1 0.071(4) 0.064(5) 0.078(4) -0.018(4) 0.026(3) -0.042(4)
F2 0.072(5) 0.093(5) 0.092(5) -0.031(4) 0.056(4) -0.020(4)
F3 0.073(4) 0.113(6) 0.078(4) 0.046(5) 0.029(3) 0.006(4)
F21 0.056(4) 0.024(3) 0.044(3) 0.010(2) 0.017(3) 0.000(3)
F22 0.046(3) 0.059(4) 0.047(3) 0.016(3) 0.017(2) -0.005(3)
F23 0.037(3) 0.067(4) 0.058(4) -0.002(3) 0.025(3) 0.005(3)
F24 0.053(4) 0.037(4) 0.075(4) -0.009(3) 0.026(3) 0.006(3)
F25 0.041(3) 0.022(3) 0.079(4) 0.004(3) 0.020(3) 0.000(3)
F31 0.059(4) 0.022(3) 0.060(4) -0.002(3) 0.007(3) 0.004(3)
F32 0.081(5) 0.035(4) 0.078(5) -0.023(3) 0.008(3) 0.003(3)
F33 0.088(5) 0.061(4) 0.047(4) -0.020(3) 0.007(3) -0.021(3)
F34 0.060(4) 0.065(5) 0.044(3) 0.003(3) -0.011(3) -0.016(3)
F35 0.051(4) 0.035(4) 0.049(4) 0.004(3) -0.005(3) 0.004(3)
F41 0.041(3) 0.039(3) 0.036(3) -0.002(2) 0.014(2) 0.007(3)
F42 0.057(3) 0.044(4) 0.036(3) -0.002(3) -0.004(2) 0.009(3)
F43 0.033(3) 0.040(4) 0.065(3) 0.008(3) -0.003(2) 0.011(3)
F44 0.036(3) 0.046(4) 0.062(3) 0.009(3) 0.025(2) 0.006(3)
F45 0.047(3) 0.035(3) 0.042(3) 0.001(3) 0.015(3) 0.006(2)
B1 0.046(7) 0.011(6) 0.033(7) 0.002(5) 0.007(5) -0.002(5)
C101 0.14(5) 0.21(6) 0.06(3) 0.03(3) 0.00(3) 0.01(4)
Cl2 0.073(5) 0.103(6) 0.129(7) -0.029(5) 0.022(4) 0.002(4)
Cl1 0.110(10) 0.075(7) 0.253(19) 0.053(12) 0.018(12) -0.017(6)
Cl4 0.127(10) 0.133(11) 0.106(9) 0.040(7) 0.049(9) 0.100(9)
Cl3 0.058(5) 0.079(6) 0.038(4) 0.002(3) 0.018(3) -0.001(4)
C102 0.060(19) 0.044(19) 0.022(13) 0.000(12) 0.005(12) -0.004(14)

loop_
_atom_type_symbol
_atom_type_description
_atom_type_scat_dispersion_real
_atom_type_scat_dispersion_imag
_atom_type_scat_source
C C 0.0033 0.0016 'International Tables Vol C Tables 4.2.6.8 and 6.1.1.4'
H H 0.0000 0.0000 'International Tables Vol C Tables 4.2.6.8 and 6.1.1.4'
N N 0.0061 0.0033 'International Tables Vol C Tables 4.2.6.8 and 6.1.1.4'
O O 0.0106 0.0060 'International Tables Vol C Tables 4.2.6.8 and 6.1.1.4'
F F 0.0171 0.0103 'International Tables Vol C Tables 4.2.6.8 and 6.1.1.4'
S S 0.1246 0.1234 'International Tables Vol C Tables 4.2.6.8 and 6.1.1.4'
Ta Ta -0.7052 6.5227 'International Tables Vol C Tables 4.2.6.8 and 6.1.1.4'
B B 0.0013 0.0007 'International Tables Vol C Tables 4.2.6.8 and 6.1.1.4'
Cl Cl 0.1484 0.1585 'International Tables Vol C Tables 4.2.6.8 and 6.1.1.4'

loop_
_geom_angle_atom_site_label_1
_geom_angle_atom_site_label_2
_geom_angle_atom_site_label_3
_geom_angle
O1 Ta1 O5 87.2(2)
O1 Ta1 O3 144.8(2)
O5 Ta1 O3 81.55(19)
O1 Ta1 C18 93.0(3)
O5 Ta1 C18 153.6(2)
O3 Ta1 C18 83.2(2)
O1 Ta1 N1 73.1(2)
O5 Ta1 N1 77.2(2)
O3 Ta1 N1 71.9(2)
C18 Ta1 N1 77.6(2)
O1 Ta1 C9 124.7(3)
O5 Ta1 C9 80.5(2)
O3 Ta1 C9 86.3(2)
C18 Ta1 C9 119.9(3)
N1 Ta1 C9 150.8(3)
O1 Ta1 C8 90.7(3)
O5 Ta1 C8 76.3(3)
O3 Ta1 C8 118.4(3)
C18 Ta1 C8 130.2(3)
N1 Ta1 C8 149.4(3)
C9 Ta1 C8 33.9(3)
O1 Ta1 C10 130.8(2)
O5 Ta1 C10 113.5(3)
O3 Ta1 C10 84.0(2)
C18 Ta1 C10 86.1(3)
N1 Ta1 C10 152.2(3)
C9 Ta1 C10 34.0(3)
C8 Ta1 C10 55.8(3)
O1 Ta1 C12 76.3(2)
O5 Ta1 C12 104.9(3)
O3 Ta1 C12 138.8(2)
C18 Ta1 C12 100.8(3)
N1 Ta1 C12 149.2(3)
C9 Ta1 C12 55.9(3)
C8 Ta1 C12 32.9(3)
C10 Ta1 C12 55.8(3)
O1 Ta1 C11 99.3(3)
O5 Ta1 C11 131.1(3)
O3 Ta1 C11 113.2(3)
C18 Ta1 C11 75.0(3)
N1 Ta1 C11 151.1(3)
C9 Ta1 C11 55.9(3)
C8 Ta1 C11 55.4(3)
C10 Ta1 C11 33.3(3)
C12 Ta1 C11 33.9(3)
C2 N1 C6 121.5(7)
C2 N1 Ta1 119.4(6)
C6 N1 Ta1 119.2(5)
C1 O1 Ta1 123.8(5)
C7 O3 Ta1 121.0(5)
C7 O4 B1 131.4(7)
O2 C1 O1 121.5(9)
O2 C1 C2 124.8(9)
O1 C1 C2 113.5(8)
N1 C2 C3 121.1(8)
N1 C2 C1 110.3(8)
C3 C2 C1 128.6(9)
C2 C3 C4 119.1(9)
C3 C4 C5 119.2(9)
C6 C5 C4 118.5(8)
N1 C6 C5 120.6(8)
N1 C6 C7 111.4(7)
C5 C6 C7 128.0(8)
O3 C7 O4 127.3(8)
O3 C7 C6 116.3(8)
O4 C7 C6 116.3(8)
C12 C8 C9 109.2(8)
C12 C8 C13 125.8(10)
C9 C8 C13 124.9(9)
C12 C8 Ta1 74.2(5)
C9 C8 Ta1 72.3(5)
C13 C8 Ta1 122.6(5)
C8 C9 C10 107.3(8)
C8 C9 C14 127.0(9)
C10 C9 C14 125.3(8)
C8 C9 Ta1 73.8(5)
C10 C9 Ta1 74.4(4)
C14 C9 Ta1 123.7(6)
C11 C10 C9 108.6(8)
C11 C10 C15 124.2(9)
C9 C10 C15 127.0(9)
C11 C10 Ta1 75.3(5)
C9 C10 Ta1 71.7(4)
C15 C10 Ta1 122.7(5)
C10 C11 C12 106.5(8)
C10 C11 C16 126.9(10)
C12 C11 C16 126.2(10)
C10 C11 Ta1 71.4(5)
C12 C11 Ta1 71.2(5)
C16 C11 Ta1 127.8(6)
C8 C12 C11 108.4(8)
C8 C12 C17 127.1(10)
C11 C12 C17 124.3(9)
C8 C12 Ta1 72.8(5)
C11 C12 Ta1 74.9(5)
C17 C12 Ta1 123.0(6)
F1 C19 F2 106.8(9)
F1 C19 F3 108.7(9)
F2 C19 F3 107.5(9)
F1 C19 S1 113.2(7)
F2 C19 S1 109.8(7)
F3 C19 S1 110.6(7)
C25 C20 C21 112.6(8)
C25 C20 B1 128.5(8)
C21 C20 B1 118.8(8)
C22 C21 F21 116.2(8)
C22 C21 C20 125.6(8)
F21 C21 C20 118.1(8)
F22 C22 C23 119.4(8)
F22 C22 C21 121.4(8)
C23 C22 C21 119.2(8)
C22 C23 F23 121.9(8)
C22 C23 C24 119.4(8)
F23 C23 C24 118.7(9)
F24 C24 C23 121.5(8)
F24 C24 C25 119.0(9)
C23 C24 C25 119.4(9)
F25 C25 C20 120.4(8)
F25 C25 C24 116.0(8)
C20 C25 C24 123.5(9)
C31 C30 C35 114.6(8)
C31 C30 B1 127.6(8)
C35 C30 B1 117.8(8)
F31 C31 C30 121.4(9)
F31 C31 C32 114.3(9)
C30 C31 C32 124.3(9)
F32 C32 C33 120.5(9)
F32 C32 C31 121.0(9)
C33 C32 C31 118.5(9)
F33 C33 C32 120.7(9)
F33 C33 C34 118.8(9)
C32 C33 C34 120.5(8)
F34 C34 C33 120.6(8)
F34 C34 C35 121.2(10)
C33 C34 C35 118.2(8)
F35 C35 C30 121.2(9)
F35 C35 C34 115.1(9)
C30 C35 C34 123.7(9)
C45 C40 C41 111.6(8)
C45 C40 B1 121.5(8)
C41 C40 B1 126.9(8)
C42 C41 F41 114.6(8)
C42 C41 C40 125.7(8)
F41 C41 C40 119.6(8)
C41 C42 F42 121.8(8)
C41 C42 C43 119.7(8)
F42 C42 C43 118.5(8)
F43 C43 C42 120.8(8)
F43 C43 C44 121.9(8)
C42 C43 C44 117.3(8)
F44 C44 C45 122.3(8)
F44 C44 C43 117.2(8)
C45 C44 C43 120.5(8)
O7 S1 O6 118.7(4)
O7 S1 O5 112.8(3)
O6 S1 O5 112.1(3)
O7 S1 C19 106.1(5)
O6 S1 C19 104.7(5)
O5 S1 C19 100.1(4)
C44 C45 F45 116.7(8)
C44 C45 C40 125.2(9)
F45 C45 C40 118.0(8)
S1 O5 Ta1 152.5(3)
O4 B1 C20 112.4(7)
O4 B1 C40 105.1(7)
C20 B1 C40 115.8(8)
O4 B1 C30 100.7(7)
C20 B1 C30 109.3(7)
C40 B1 C30 112.5(7)
Cl1 C101 Cl2 125(4)
Cl3 C102 Cl4 108.4(14)

loop_
_geom_bond_atom_site_label_1
_geom_bond_atom_site_label_2
_geom_bond_distance
Ta1 O1 1.997(5)
Ta1 O5 2.124(5)
Ta1 O3 2.143(5)
Ta1 C18 2.160(7)
Ta1 N1 2.164(6)
Ta1 C9 2.394(8)
Ta1 C8 2.413(8)
Ta1 C10 2.429(7)
Ta1 C12 2.431(9)
Ta1 C11 2.478(8)
N1 C2 1.328(9)
N1 C6 1.341(9)
O1 C1 1.325(9)
O2 C1 1.206(9)
O3 C7 1.245(8)
O4 C7 1.253(9)
O4 B1 1.566(10)
C1 C2 1.492(11)
C2 C3 1.368(10)
C3 C4 1.389(10)
C4 C5 1.398(10)
C5 C6 1.381(10)
C6 C7 1.485(10)
C8 C12 1.373(11)
C8 C9 1.403(11)
C8 C13 1.488(11)
C9 C10 1.409(10)
C9 C14 1.479(10)
C10 C11 1.406(12)
C10 C15 1.535(10)
C11 C12 1.432(11)
C11 C16 1.497(11)
C12 C17 1.483(10)
C19 F1 1.297(10)
C19 F2 1.326(10)
C19 F3 1.339(10)
C19 S1 1.821(10)
C20 C25 1.382(10)
C20 C21 1.392(11)
C20 B1 1.604(12)
C21 C22 1.358(11)
C21 F21 1.359(8)
C22 F22 1.350(9)
C22 C23 1.356(11)
C23 F23 1.362(9)
C23 C24 1.367(11)
C24 F24 1.353(9)
C24 C25 1.394(11)
C25 F25 1.354(9)
C30 C31 1.360(11)
C30 C35 1.377(11)
C30 B1 1.652(12)
C31 F31 1.352(9)
C31 C32 1.386(11)
C32 F32 1.345(9)
C32 C33 1.358(12)
C33 F33 1.352(8)
C33 C34 1.369(12)
C34 F34 1.343(9)
C34 C35 1.393(11)
C35 F35 1.350(9)
C40 C45 1.392(10)
C40 C41 1.397(10)
C40 B1 1.630(12)
C41 C42 1.346(10)
C41 F41 1.379(9)
C42 F42 1.362(8)
C42 C43 1.384(10)
C43 F43 1.339(8)
C43 C44 1.387(10)
C44 F44 1.342(8)
C44 C45 1.342(10)
S1 O7 1.417(5)
S1 O6 1.433(5)
S1 O5 1.507(5)
C45 F45 1.346(9)
C101 Cl1 1.61(3)
C101 Cl2 1.62(3)
Cl4 C102 1.82(2)
Cl3 C102 1.769(18)
